data_4083674
loop_
_publ_author_name
'Pi, Chengfu'
'Zhang, Zhengxing'
'Pang, Zhen'
'Zhang, Jie'
'Luo, Jun'
'Chen, Zhenxia'
'Weng, Linhong'
'Zhou, Xigeng'

_publ_section_title
;
 Multiple N&#x2212;H Bond Activation:&#x00A0; Synthesis and Reactivity of
 Functionalized Primary Amido Ytterbium Complexes
;
_journal_issue 8
_journal_name_full Organometallics
_journal_page_first 1934
_journal_paper_doi 10.1021/om061094+
_journal_volume 26
_journal_year 2007
_chemical_formula_sum 'C45 H68 N7 O Yb'
_chemical_formula_weight 896.10
_chemical_name_systematic
; 
 ? 
;
_space_group_IT_number 14
_symmetry_cell_setting monoclinic
_symmetry_space_group_name_Hall '-P 2ybc'
_symmetry_space_group_name_H-M 'P 1 21/c 1'
_atom_sites_solution_hydrogens geom
_atom_sites_solution_primary direct
_atom_sites_solution_secondary difmap
_audit_creation_method SHELXL-97
_cell_angle_alpha 90.00
_cell_angle_beta 90.859(10)
_cell_angle_gamma 90.00
_cell_formula_units_Z 4
_cell_length_a 15.177(11)
_cell_length_b 10.778(8)
_cell_length_c 26.82(2)
_cell_measurement_reflns_used 931
_cell_measurement_temperature 293(2)
_cell_measurement_theta_max 24.739
_cell_measurement_theta_min 2.445
_cell_volume 4387(6)
_computing_cell_refinement 'Bruker SMART'
_computing_data_collection 'Bruker SMART'
_computing_data_reduction 'Bruker SHELXTL'
_computing_molecular_graphics 'Bruker SHELXTL'
_computing_publication_material 'Bruker SHELXTL'
_computing_structure_refinement 'SHELXL-97 (Sheldrick, 1997)'
_computing_structure_solution 'SHELXS-97 (Sheldrick, 1990)'
_diffrn_ambient_temperature 293(2)
_diffrn_measured_fraction_theta_full 0.994
_diffrn_measured_fraction_theta_max 0.994
_diffrn_measurement_device_type 'CCD area detector'
_diffrn_measurement_method 'phi and omega scans'
_diffrn_radiation_monochromator graphite
_diffrn_radiation_source 'fine-focus sealed tube'
_diffrn_radiation_type MoK\a
_diffrn_radiation_wavelength 0.71073
_diffrn_reflns_av_R_equivalents 0.0569
_diffrn_reflns_av_sigmaI/netI 0.0616
_diffrn_reflns_limit_h_max 17
_diffrn_reflns_limit_h_min -18
_diffrn_reflns_limit_k_max 12
_diffrn_reflns_limit_k_min -12
_diffrn_reflns_limit_l_max 27
_diffrn_reflns_limit_l_min -31
_diffrn_reflns_number 17611
_diffrn_reflns_theta_full 25.01
_diffrn_reflns_theta_max 25.01
_diffrn_reflns_theta_min 1.34
_diffrn_standards_decay_% 6.34
_exptl_absorpt_coefficient_mu 2.173
_exptl_absorpt_correction_T_max 0.8453
_exptl_absorpt_correction_T_min 0.7364
_exptl_absorpt_correction_type multi-scan
_exptl_absorpt_process_details sadabs
_exptl_crystal_density_diffrn 1.357
_exptl_crystal_density_method 'not measured'
_exptl_crystal_F_000 1860
_exptl_crystal_size_max 0.15
_exptl_crystal_size_mid 0.10
_exptl_crystal_size_min 0.08
_refine_diff_density_max 3.167
_refine_diff_density_min -3.294
_refine_diff_density_rms 0.169
_refine_ls_extinction_method none
_refine_ls_goodness_of_fit_ref 1.174
_refine_ls_hydrogen_treatment constr
_refine_ls_matrix_type full
_refine_ls_number_parameters 487
_refine_ls_number_reflns 7673
_refine_ls_number_restraints 0
_refine_ls_restrained_S_all 1.174
_refine_ls_R_factor_all 0.0881
_refine_ls_R_factor_gt 0.0742
_refine_ls_shift/su_max 0.001
_refine_ls_shift/su_mean 0.000
_refine_ls_structure_factor_coef Fsqd
_refine_ls_weighting_details 'calc w=1/[\s^2^(Fo^2^)+(0.0531P)^2^+59.3220P] where P=(Fo^2^+2Fc^2^)/3'
_refine_ls_weighting_scheme calc
_refine_ls_wR_factor_gt 0.1809
_refine_ls_wR_factor_ref 0.1865
_reflns_number_gt 6273
_reflns_number_total 7673
_reflns_threshold_expression >2sigma(I)
_cod_data_source_file om061094%2Bsi20061201_101143.cif
_cod_data_source_block f60921c
_cod_depositor_comments
;
The following automatic conversions were performed:

'_symmetry_cell_setting' value 'Monoclinic' changed to 'monoclinic'
according to
/usr/data/users/saulius/automatic-downloads/retrospective/ACS/lib/dictionaries/cif_core.dic
dictionary named 'cif_core.dic' version 2.4.2 from 2011-04-26.

Automatic conversion script
Id: cif_fix_values 2281 2013-09-26 08:29:07Z andrius 
;
_cod_original_cell_volume 4386(6)
_cod_original_sg_symbol_H-M P2(1)/c
_cod_database_code 4083674

loop_
_symmetry_equiv_pos_as_xyz
'x, y, z'
'-x, y+1/2, -z+1/2'
'-x, -y, -z'
'x, -y-1/2, z-1/2'

loop_
_atom_site_label
_atom_site_type_symbol
_atom_site_fract_x
_atom_site_fract_y
_atom_site_fract_z
_atom_site_U_iso_or_equiv
_atom_site_adp_type
_atom_site_occupancy
_atom_site_symmetry_multiplicity
_atom_site_calc_flag
_atom_site_refinement_flags
Yb1 Yb 0.29977(3) 0.86490(4) 0.108787(17) 0.03114(16) Uani 1 1 d .
N1 N 0.2949(5) 0.6517(7) 0.1474(3) 0.0291(19) Uani 1 1 d .
N2 N 0.1701(6) 0.5259(8) 0.1172(3) 0.041(2) Uani 1 1 d .
H2B H 0.1502 0.4979 0.0891 0.049 Uiso 1 1 calc R
N3 N 0.2139(6) 0.7117(8) 0.0786(3) 0.036(2) Uani 1 1 d .
N4 N 0.0815(6) 0.6379(9) 0.0392(4) 0.048(2) Uani 1 1 d .
N5 N 0.2118(6) 0.9250(8) 0.0338(3) 0.037(2) Uani 1 1 d .
N6 N 0.2557(7) 1.1251(8) 0.0228(3) 0.043(2) Uani 1 1 d .
H6B H 0.2483 1.1310 0.0544 0.052 Uiso 1 1 calc R
N7 N 0.2262(7) 1.0085(9) -0.0476(3) 0.045(2) Uani 1 1 d .
H7B H 0.2135 1.0746 -0.0642 0.055 Uiso 1 1 calc R
C1 C 0.2916(10) 0.9959(19) 0.1919(6) 0.078(5) Uani 1 1 d .
H1A H 0.3418 1.0147 0.2140 0.093 Uiso 1 1 calc R
C2 C 0.2330(12) 0.9006(15) 0.1986(5) 0.069(4) Uani 1 1 d .
H2A H 0.2359 0.8405 0.2260 0.082 Uiso 1 1 calc R
C3 C 0.1614(10) 0.9164(14) 0.1667(5) 0.061(4) Uani 1 1 d .
H3A H 0.1053 0.8716 0.1676 0.074 Uiso 1 1 calc R
C4 C 0.1785(10) 1.0275(13) 0.1410(5) 0.061(4) Uani 1 1 d .
H4A H 0.1357 1.0698 0.1192 0.073 Uiso 1 1 calc R
C5 C 0.2571(11) 1.0759(15) 0.1550(6) 0.069(4) Uani 1 1 d .
H5A H 0.2789 1.1590 0.1470 0.083 Uiso 1 1 calc R
C6 C 0.4688(8) 0.8813(16) 0.1254(5) 0.064(4) Uani 1 1 d .
H6A H 0.4972 0.8814 0.1585 0.077 Uiso 1 1 calc R
C7 C 0.4611(8) 0.7778(14) 0.0942(5) 0.057(4) Uani 1 1 d .
H7A H 0.4816 0.6937 0.1020 0.068 Uiso 1 1 calc R
C8 C 0.4321(8) 0.8201(12) 0.0472(5) 0.047(3) Uani 1 1 d .
H8A H 0.4282 0.7698 0.0168 0.057 Uiso 1 1 calc R
C9 C 0.4253(9) 0.9499(12) 0.0492(5) 0.050(3) Uani 1 1 d .
H9A H 0.4166 1.0057 0.0207 0.060 Uiso 1 1 calc R
C10 C 0.4505(7) 0.9850(12) 0.0976(5) 0.052(3) Uani 1 1 d .
H10A H 0.4617 1.0705 0.1085 0.062 Uiso 1 1 calc R
C11 C 0.3260(9) 0.5788(16) 0.1819(4) 0.068(5) Uani 1 1 d .
H11A H 0.2791 0.5539 0.2046 0.081 Uiso 1 1 calc R
C12 C 0.4041(9) 0.6348(12) 0.2115(4) 0.050(3) Uani 1 1 d .
H12A H 0.4488 0.6605 0.1882 0.060 Uiso 1 1 calc R
H12B H 0.3839 0.7084 0.2288 0.060 Uiso 1 1 calc R
C13 C 0.4457(10) 0.5471(13) 0.2494(5) 0.063(4) Uani 1 1 d .
H13A H 0.4922 0.5901 0.2677 0.075 Uiso 1 1 calc R
H13B H 0.4017 0.5213 0.2731 0.075 Uiso 1 1 calc R
C14 C 0.4834(11) 0.4345(15) 0.2242(6) 0.074(5) Uani 1 1 d .
H14A H 0.5311 0.4593 0.2027 0.089 Uiso 1 1 calc R
H14B H 0.5071 0.3778 0.2491 0.089 Uiso 1 1 calc R
C15 C 0.4134(10) 0.3711(13) 0.1941(5) 0.064(4) Uani 1 1 d .
H15A H 0.3687 0.3397 0.2163 0.077 Uiso 1 1 calc R
H15B H 0.4389 0.3008 0.1769 0.077 Uiso 1 1 calc R
C16 C 0.3707(9) 0.4564(12) 0.1562(5) 0.050(3) Uani 1 1 d .
H16A H 0.3257 0.4109 0.1378 0.060 Uiso 1 1 calc R
H16B H 0.4147 0.4832 0.1327 0.060 Uiso 1 1 calc R
C17 C 0.2241(7) 0.6265(10) 0.1150(4) 0.037(2) Uani 1 1 d .
C18 C 0.1424(8) 0.4608(10) 0.1618(4) 0.040(3) Uani 1 1 d .
H18A H 0.1942 0.4244 0.1784 0.048 Uiso 1 1 calc R
C19 C 0.0952(10) 0.5456(11) 0.1983(5) 0.057(4) Uani 1 1 d .
H19A H 0.0443 0.5829 0.1819 0.069 Uiso 1 1 calc R
H19B H 0.1346 0.6117 0.2089 0.069 Uiso 1 1 calc R
C20 C 0.0653(12) 0.4716(15) 0.2442(6) 0.077(5) Uani 1 1 d .
H20A H 0.1165 0.4392 0.2620 0.093 Uiso 1 1 calc R
H20B H 0.0340 0.5261 0.2666 0.093 Uiso 1 1 calc R
C21 C 0.0055(11) 0.3651(14) 0.2285(6) 0.077(5) Uani 1 1 d .
H21A H -0.0088 0.3162 0.2576 0.092 Uiso 1 1 calc R
H21B H -0.0490 0.3985 0.2148 0.092 Uiso 1 1 calc R
C22 C 0.0466(10) 0.2830(14) 0.1907(6) 0.066(4) Uani 1 1 d .
H22A H 0.0038 0.2222 0.1793 0.079 Uiso 1 1 calc R
H22B H 0.0957 0.2387 0.2061 0.079 Uiso 1 1 calc R
C23 C 0.0796(9) 0.3572(11) 0.1460(5) 0.053(3) Uani 1 1 d .
H23A H 0.1096 0.3016 0.1234 0.064 Uiso 1 1 calc R
H23B H 0.0296 0.3927 0.1282 0.064 Uiso 1 1 calc R
C24 C 0.1450(7) 0.7262(10) 0.0467(4) 0.033(2) Uani 1 1 d .
C25 C 0.0144(8) 0.6661(12) 0.0089(5) 0.053(3) Uani 1 1 d .
H25A H -0.0285 0.6059 0.0031 0.064 Uiso 1 1 calc R
C26 C 0.0043(8) 0.7804(12) -0.0146(5) 0.050(3) Uani 1 1 d .
H26A H -0.0448 0.7975 -0.0346 0.060 Uiso 1 1 calc R
C27 C 0.0699(7) 0.8674(11) -0.0074(4) 0.044(3) Uani 1 1 d .
H27A H 0.0645 0.9449 -0.0223 0.052 Uiso 1 1 calc R
C28 C 0.1432(7) 0.8412(10) 0.0217(4) 0.034(2) Uani 1 1 d .
C29 C 0.2423(9) 0.8934(11) -0.0762(4) 0.048(3) Uani 1 1 d .
H29A H 0.2301 0.8228 -0.0543 0.058 Uiso 1 1 calc R
C30 C 0.1809(11) 0.8852(17) -0.1203(6) 0.081(5) Uani 1 1 d .
H30A H 0.1895 0.9565 -0.1418 0.097 Uiso 1 1 calc R
H30B H 0.1204 0.8863 -0.1091 0.097 Uiso 1 1 calc R
C31 C 0.1977(13) 0.7660(19) -0.1496(7) 0.102(7) Uani 1 1 d .
H31A H 0.1616 0.7662 -0.1798 0.122 Uiso 1 1 calc R
H31B H 0.1805 0.6952 -0.1297 0.122 Uiso 1 1 calc R
C32 C 0.2949(12) 0.7531(16) -0.1636(6) 0.077(5) Uani 1 1 d .
H32A H 0.3039 0.6734 -0.1796 0.093 Uiso 1 1 calc R
H32B H 0.3100 0.8175 -0.1872 0.093 Uiso 1 1 calc R
C33 C 0.3540(11) 0.7628(17) -0.1187(6) 0.082(5) Uani 1 1 d .
H33A H 0.4150 0.7601 -0.1288 0.099 Uiso 1 1 calc R
H33B H 0.3436 0.6934 -0.0966 0.099 Uiso 1 1 calc R
C34 C 0.3359(10) 0.8847(16) -0.0915(6) 0.071(4) Uani 1 1 d .
H34A H 0.3739 0.8903 -0.0622 0.085 Uiso 1 1 calc R
H34B H 0.3496 0.9538 -0.1132 0.085 Uiso 1 1 calc R
C35 C 0.2300(7) 1.0173(10) 0.0023(4) 0.034(2) Uani 1 1 d .
C36 C 0.2944(8) 1.2338(10) -0.0008(4) 0.041(3) Uani 1 1 d .
H36A H 0.3186 1.2091 -0.0331 0.049 Uiso 1 1 calc R
C37 C 0.2261(10) 1.3314(12) -0.0095(6) 0.065(4) Uani 1 1 d .
H37A H 0.1981 1.3510 0.0218 0.078 Uiso 1 1 calc R
H37B H 0.1812 1.3001 -0.0323 0.078 Uiso 1 1 calc R
C38 C 0.2674(14) 1.4511(14) -0.0315(7) 0.094(6) Uani 1 1 d .
H38A H 0.2891 1.4337 -0.0646 0.113 Uiso 1 1 calc R
H38B H 0.2225 1.5148 -0.0344 0.113 Uiso 1 1 calc R
C39 C 0.3417(11) 1.4977(13) 0.0008(6) 0.072(4) Uani 1 1 d .
H39A H 0.3699 1.5670 -0.0156 0.086 Uiso 1 1 calc R
H39B H 0.3183 1.5276 0.0321 0.086 Uiso 1 1 calc R
C40 C 0.4089(10) 1.3993(13) 0.0114(6) 0.065(4) Uani 1 1 d .
H40A H 0.4390 1.3789 -0.0191 0.078 Uiso 1 1 calc R
H40B H 0.4523 1.4310 0.0351 0.078 Uiso 1 1 calc R
C41 C 0.3687(9) 1.2859(13) 0.0319(5) 0.058(3) Uani 1 1 d .
H41A H 0.3459 1.3042 0.0646 0.070 Uiso 1 1 calc R
H41B H 0.4141 1.2231 0.0359 0.070 Uiso 1 1 calc R
O1 O 0.2233(9) 0.2868(12) 0.3732(5) 0.093(4) Uani 1 1 d .
C42 C 0.1512(17) 0.227(3) 0.3537(9) 0.127(9) Uani 1 1 d .
H42A H 0.1140 0.2845 0.3353 0.153 Uiso 1 1 calc R
H42B H 0.1170 0.1903 0.3802 0.153 Uiso 1 1 calc R
C43 C 0.185(3) 0.126(3) 0.3191(16) 0.20(2) Uani 1 1 d .
H43A H 0.1854 0.0454 0.3353 0.241 Uiso 1 1 calc R
H43B H 0.1495 0.1209 0.2887 0.241 Uiso 1 1 calc R
C44 C 0.264(3) 0.164(4) 0.3103(14) 0.24(2) Uani 1 1 d .
H44A H 0.2664 0.1885 0.2755 0.283 Uiso 1 1 calc R
H44B H 0.3040 0.0954 0.3152 0.283 Uiso 1 1 calc R
C45 C 0.2928(16) 0.267(2) 0.3409(8) 0.118(8) Uani 1 1 d .
H45A H 0.3464 0.2464 0.3592 0.142 Uiso 1 1 calc R
H45B H 0.3034 0.3402 0.3207 0.142 Uiso 1 1 calc R

loop_
_atom_site_aniso_label
_atom_site_aniso_U_11
_atom_site_aniso_U_22
_atom_site_aniso_U_33
_atom_site_aniso_U_23
_atom_site_aniso_U_13
_atom_site_aniso_U_12
Yb1 0.0278(2) 0.0294(2) 0.0362(3) -0.0040(2) 0.00032(16) -0.0034(2)
N1 0.018(4) 0.007(4) 0.062(6) -0.016(4) 0.005(4) -0.006(3)
N2 0.047(6) 0.032(5) 0.044(5) 0.001(4) -0.005(4) -0.010(4)
N3 0.038(5) 0.028(5) 0.040(5) 0.003(4) -0.009(4) -0.004(4)
N4 0.042(5) 0.044(6) 0.058(6) 0.004(5) -0.010(5) -0.017(5)
N5 0.045(5) 0.026(5) 0.039(5) 0.003(4) -0.003(4) -0.014(4)
N6 0.056(6) 0.035(5) 0.039(5) -0.003(4) 0.005(4) -0.008(5)
N7 0.070(7) 0.030(5) 0.036(5) 0.003(4) -0.003(5) -0.007(5)
C1 0.061(9) 0.118(15) 0.054(9) -0.051(10) -0.014(7) 0.020(10)
C2 0.097(12) 0.062(10) 0.047(8) 0.003(7) 0.019(8) 0.013(9)
C3 0.065(9) 0.056(9) 0.064(9) -0.001(7) 0.026(7) 0.016(7)
C4 0.069(9) 0.044(8) 0.069(9) -0.011(7) 0.015(7) 0.014(7)
C5 0.082(11) 0.052(9) 0.072(10) -0.028(8) 0.015(8) -0.009(8)
C6 0.025(6) 0.106(13) 0.060(8) -0.013(9) -0.004(5) 0.003(7)
C7 0.033(6) 0.063(9) 0.076(9) 0.019(7) 0.015(6) 0.011(6)
C8 0.042(7) 0.052(7) 0.048(7) -0.004(6) 0.012(5) -0.001(6)
C9 0.057(8) 0.039(7) 0.054(8) 0.007(6) 0.010(6) 0.001(6)
C10 0.028(6) 0.042(7) 0.085(10) -0.005(7) 0.003(6) -0.022(5)
C11 0.067(9) 0.116(13) 0.020(5) 0.005(7) -0.005(5) -0.070(9)
C12 0.059(8) 0.043(7) 0.046(7) 0.000(6) -0.013(6) 0.004(6)
C13 0.070(9) 0.060(9) 0.057(8) -0.001(7) -0.024(7) 0.004(7)
C14 0.081(11) 0.077(11) 0.065(9) 0.005(8) -0.026(8) 0.037(9)
C15 0.078(10) 0.046(8) 0.067(9) -0.004(7) -0.007(7) 0.018(7)
C16 0.054(8) 0.049(7) 0.048(7) -0.003(6) -0.011(6) 0.008(6)
C17 0.034(5) 0.037(6) 0.041(6) -0.002(5) 0.000(4) 0.002(5)
C18 0.040(6) 0.034(6) 0.045(6) 0.002(5) 0.000(5) -0.001(5)
C19 0.071(9) 0.028(6) 0.072(9) -0.015(6) 0.019(7) -0.015(6)
C20 0.106(13) 0.066(10) 0.061(9) -0.010(8) 0.038(9) -0.014(9)
C21 0.079(11) 0.058(9) 0.093(11) 0.009(8) 0.033(9) -0.013(8)
C22 0.061(9) 0.061(9) 0.077(10) 0.010(8) 0.011(7) -0.014(7)
C23 0.060(8) 0.037(7) 0.062(8) 0.000(6) 0.000(6) -0.005(6)
C24 0.031(5) 0.029(5) 0.039(6) -0.001(4) 0.002(4) -0.003(4)
C25 0.041(7) 0.041(7) 0.076(9) 0.005(6) -0.018(6) -0.016(5)
C26 0.031(6) 0.049(7) 0.071(8) 0.008(6) -0.012(6) -0.003(5)
C27 0.035(6) 0.044(7) 0.052(7) 0.008(6) -0.002(5) 0.001(5)
C28 0.036(6) 0.035(6) 0.032(5) -0.002(4) 0.002(4) 0.000(5)
C29 0.065(8) 0.039(7) 0.040(6) -0.005(5) 0.003(6) -0.010(6)
C30 0.074(11) 0.100(14) 0.069(10) -0.033(9) -0.018(8) -0.004(9)
C31 0.099(15) 0.113(16) 0.094(13) -0.064(12) -0.016(11) -0.007(12)
C32 0.102(13) 0.071(11) 0.060(9) -0.024(8) 0.020(9) -0.015(9)
C33 0.071(11) 0.090(13) 0.085(12) -0.025(10) 0.015(9) 0.011(9)
C34 0.065(9) 0.081(11) 0.066(9) -0.012(8) 0.008(7) -0.009(8)
C35 0.032(5) 0.030(6) 0.041(6) -0.002(5) 0.001(4) -0.005(4)
C36 0.050(7) 0.027(6) 0.044(6) -0.002(5) 0.008(5) -0.010(5)
C37 0.067(9) 0.038(8) 0.091(11) -0.003(7) 0.007(8) -0.006(7)
C38 0.133(17) 0.034(8) 0.116(15) 0.024(9) -0.001(13) 0.006(10)
C39 0.077(11) 0.042(8) 0.097(12) -0.009(8) 0.029(9) -0.023(8)
C40 0.062(9) 0.051(9) 0.083(10) -0.015(7) 0.010(7) -0.022(7)
C41 0.053(8) 0.051(8) 0.070(9) -0.007(7) -0.003(7) -0.019(6)
O1 0.099(9) 0.090(9) 0.090(8) -0.032(7) 0.014(7) -0.017(7)
C42 0.118(19) 0.15(2) 0.115(18) 0.013(17) -0.030(15) -0.023(18)
C43 0.27(5) 0.12(3) 0.20(4) -0.01(3) -0.05(4) -0.09(3)
C44 0.34(7) 0.21(4) 0.15(3) -0.12(3) 0.10(4) -0.03(4)
C45 0.119(18) 0.13(2) 0.103(16) -0.022(14) 0.035(14) -0.020(15)

loop_
_atom_type_symbol
_atom_type_description
_atom_type_scat_dispersion_real
_atom_type_scat_dispersion_imag
_atom_type_scat_source
C C 0.0033 0.0016 'International Tables Vol C Tables 4.2.6.8 and 6.1.1.4'
H H 0.0000 0.0000 'International Tables Vol C Tables 4.2.6.8 and 6.1.1.4'
N N 0.0061 0.0033 'International Tables Vol C Tables 4.2.6.8 and 6.1.1.4'
Yb Yb -0.3850 5.5486 'International Tables Vol C Tables 4.2.6.8 and 6.1.1.4'
O O 0.0106 0.0060 'International Tables Vol C Tables 4.2.6.8 and 6.1.1.4'

loop_
_geom_angle_atom_site_label_1
_geom_angle_atom_site_label_2
_geom_angle_atom_site_label_3
_geom_angle
N3 Yb1 N5 66.3(3)
N3 Yb1 N1 57.2(3)
N5 Yb1 N1 123.5(3)
N3 Yb1 C6 132.6(4)
N5 Yb1 C6 129.6(4)
N1 Yb1 C6 91.5(4)
N3 Yb1 C1 131.5(5)
N5 Yb1 C1 120.8(4)
N1 Yb1 C1 97.9(5)
C6 Yb1 C1 83.0(5)
N3 Yb1 C10 144.6(4)
N5 Yb1 C10 103.6(4)
N1 Yb1 C10 121.5(4)
C6 Yb1 C10 30.2(4)
C1 Yb1 C10 83.4(5)
N3 Yb1 C2 101.9(5)
N5 Yb1 C2 119.3(4)
N1 Yb1 C2 75.3(4)
C6 Yb1 C2 102.9(5)
C1 Yb1 C2 30.0(5)
C10 Yb1 C2 111.9(5)
N3 Yb1 C7 102.6(4)
N5 Yb1 C7 117.3(4)
N1 Yb1 C7 76.8(3)
C6 Yb1 C7 30.8(4)
C1 Yb1 C7 111.6(5)
C10 Yb1 C7 50.0(4)
C2 Yb1 C7 123.4(5)
N3 Yb1 C8 94.7(4)
N5 Yb1 C8 86.9(4)
N1 Yb1 C8 96.7(3)
C6 Yb1 C8 50.9(4)
C1 Yb1 C8 131.7(5)
C10 Yb1 C8 50.1(4)
C2 Yb1 C8 153.0(5)
C7 Yb1 C8 30.6(4)
N3 Yb1 C9 116.9(4)
N5 Yb1 C9 78.8(4)
N1 Yb1 C9 125.8(3)
C6 Yb1 C9 50.9(4)
C1 Yb1 C9 111.4(5)
C10 Yb1 C9 30.5(4)
C2 Yb1 C9 141.2(5)
C7 Yb1 C9 50.6(4)
C8 Yb1 C9 30.6(4)
N3 Yb1 C5 130.5(4)
N5 Yb1 C5 91.3(4)
N1 Yb1 C5 125.1(4)
C6 Yb1 C5 96.2(5)
C1 Yb1 C5 30.7(5)
C10 Yb1 C5 81.5(5)
C2 Yb1 C5 50.0(5)
C7 Yb1 C5 126.8(5)
C8 Yb1 C5 129.2(4)
C9 Yb1 C5 99.5(4)
N3 Yb1 C3 84.6(4)
N5 Yb1 C3 89.9(4)
N1 Yb1 C3 85.6(4)
C6 Yb1 C3 131.5(5)
C1 Yb1 C3 49.9(5)
C10 Yb1 C3 130.3(5)
C2 Yb1 C3 30.0(5)
C7 Yb1 C3 152.6(4)
C8 Yb1 C3 176.8(4)
C9 Yb1 C3 147.8(4)
C5 Yb1 C3 50.2(5)
C11 N1 C17 126.4(9)
C11 N1 Yb1 146.3(7)
C17 N1 Yb1 87.1(6)
C17 N2 C18 126.9(9)
C24 N3 C17 128.1(9)
C24 N3 Yb1 125.7(7)
C17 N3 Yb1 100.3(7)
C25 N4 C24 117.6(10)
C35 N5 C28 119.2(9)
C35 N5 Yb1 126.4(7)
C28 N5 Yb1 113.9(6)
C35 N6 C36 129.3(9)
C35 N7 C29 124.8(10)
C2 C1 C5 108.4(14)
C2 C1 Yb1 75.5(8)
C5 C1 Yb1 75.9(8)
C1 C2 C3 109.4(14)
C1 C2 Yb1 74.5(8)
C3 C2 Yb1 76.4(8)
C2 C3 C4 105.0(15)
C2 C3 Yb1 73.6(8)
C4 C3 Yb1 75.0(7)
C5 C4 C3 111.1(15)
C5 C4 Yb1 74.7(8)
C3 C4 Yb1 74.7(7)
C4 C5 C1 106.1(15)
C4 C5 Yb1 76.2(8)
C1 C5 Yb1 73.4(8)
C10 C6 C7 108.1(12)
C10 C6 Yb1 76.7(7)
C7 C6 Yb1 76.7(7)
C6 C7 C8 107.5(13)
C6 C7 Yb1 72.5(7)
C8 C7 Yb1 74.9(7)
C9 C8 C7 108.1(12)
C9 C8 Yb1 74.8(7)
C7 C8 Yb1 74.4(7)
C10 C9 C8 106.6(12)
C10 C9 Yb1 74.0(7)
C8 C9 Yb1 74.6(7)
C6 C10 C9 109.5(12)
C6 C10 Yb1 73.0(7)
C9 C10 Yb1 75.4(7)
N1 C11 C12 113.6(11)
N1 C11 C16 109.6(9)
C12 C11 C16 102.2(12)
C13 C12 C11 114.3(12)
C14 C13 C12 110.9(11)
C15 C14 C13 109.9(12)
C14 C15 C16 112.4(12)
C15 C16 C11 112.6(10)
N3 C17 N2 120.7(9)
N3 C17 N1 113.3(9)
N2 C17 N1 125.9(10)
N3 C17 Yb1 51.6(5)
N2 C17 Yb1 167.0(8)
N1 C17 Yb1 63.2(5)
N2 C18 C23 108.2(9)
N2 C18 C19 112.5(10)
C23 C18 C19 108.6(10)
C18 C19 C20 110.5(11)
C21 C20 C19 110.5(13)
C22 C21 C20 112.6(13)
C21 C22 C23 111.5(12)
C18 C23 C22 112.1(11)
N3 C24 N4 123.5(9)
N3 C24 C28 114.4(9)
N4 C24 C28 122.2(10)
N4 C25 C26 123.9(11)
C27 C26 C25 117.7(11)
C28 C27 C26 121.0(11)
C27 C28 C24 117.4(10)
C27 C28 N5 125.8(10)
C24 C28 N5 116.3(9)
N7 C29 C34 111.2(11)
N7 C29 C30 110.7(12)
C34 C29 C30 111.3(12)
C29 C30 C31 110.4(14)
C30 C31 C32 111.7(14)
C33 C32 C31 111.4(13)
C32 C33 C34 109.6(14)
C29 C34 C33 111.4(13)
N5 C35 N6 116.5(9)
N5 C35 N7 124.9(10)
N6 C35 N7 118.6(10)
N6 C36 C37 110.5(10)
N6 C36 C41 110.2(10)
C37 C36 C41 109.6(11)
C36 C37 C38 111.2(13)
C39 C38 C37 111.3(14)
C40 C39 C38 112.1(13)
C41 C40 C39 112.0(12)
C40 C41 C36 113.4(12)
C42 O1 C45 107.5(17)
O1 C42 C43 107(2)
C44 C43 C42 102(3)
C43 C44 C45 115(3)
O1 C45 C44 104(2)

loop_
_geom_bond_atom_site_label_1
_geom_bond_atom_site_label_2
_geom_bond_distance
Yb1 N3 2.247(9)
Yb1 N5 2.482(9)
Yb1 N1 2.522(8)
Yb1 C6 2.603(12)
Yb1 C1 2.642(13)
Yb1 C10 2.649(11)
Yb1 C2 2.654(13)
Yb1 C7 2.657(12)
Yb1 C8 2.663(12)
Yb1 C9 2.666(13)
Yb1 C5 2.674(14)
Yb1 C3 2.689(13)
N1 C11 1.297(17)
N1 C17 1.399(13)
N2 C17 1.360(14)
N2 C18 1.454(14)
N3 C24 1.349(13)
N3 C17 1.350(14)
N4 C25 1.327(15)
N4 C24 1.368(13)
N5 C35 1.337(13)
N5 C28 1.414(13)
N6 C35 1.341(14)
N6 C36 1.460(14)
N7 C35 1.341(14)
N7 C29 1.481(15)
C1 C2 1.37(2)
C1 C5 1.41(2)
C2 C3 1.38(2)
C3 C4 1.41(2)
C4 C5 1.35(2)
C6 C10 1.37(2)
C6 C7 1.40(2)
C7 C8 1.405(18)
C8 C9 1.404(18)
C9 C10 1.400(18)
C11 C12 1.540(16)
C11 C16 1.64(2)
C12 C13 1.519(17)
C13 C14 1.51(2)
C14 C15 1.49(2)
C15 C16 1.508(17)
C18 C23 1.523(16)
C18 C19 1.527(16)
C19 C20 1.540(19)
C20 C21 1.52(2)
C21 C22 1.49(2)
C22 C23 1.532(18)
C24 C28 1.410(15)
C25 C26 1.391(17)
C26 C27 1.378(16)
C27 C28 1.378(15)
C29 C34 1.487(19)
C29 C30 1.499(19)
C30 C31 1.53(2)
C31 C32 1.53(2)
C32 C33 1.49(2)
C33 C34 1.53(2)
C36 C37 1.492(18)
C36 C41 1.526(17)
C37 C38 1.56(2)
C38 C39 1.50(2)
C39 C40 1.50(2)
C40 C41 1.474(19)
O1 C42 1.37(2)
O1 C45 1.39(2)
C42 C43 1.52(4)
C43 C44 1.29(5)
C44 C45 1.45(4)

loop_
_geom_hbond_atom_site_label_D
_geom_hbond_atom_site_label_H
_geom_hbond_atom_site_label_A
_geom_hbond_distance_DH
_geom_hbond_distance_HA
_geom_hbond_distance_DA
_geom_hbond_angle_DHA
_geom_hbond_site_symmetry_A
N2 H2B N4 0.86 2.26 2.749(14) 115.8 .
N7 H7B O1 0.86 2.26 3.063(15) 156.5 4_575
